data_7215730
loop_
_publ_author_name
'An, Litao'
'Zhou, Jian'
'Xiao, Hong-Ping'
'Liu, Xing'
'Zou, Huahong'
'Pan, Chun-Yang'
'Liu, Meihua'
'Li, Jianhui'

_publ_section_title
;
 A series of new 3-D boratopolyoxovanadates containing five types of
 [KxOy]n building units
;
_journal_issue 20
_journal_name_full CrystEngComm
_journal_page_first 4236
_journal_paper_doi 10.1039/c4ce00073k
_journal_volume 16
_journal_year 2014
_chemical_formula_moiety 'B18 K10 O54 V12 (O H)6, 15(H2 O)'
_chemical_formula_sum 'B18 H36 K10 O75 V12'
_chemical_formula_weight 2433.10
_chemical_name_systematic
; 
 ? 
;
_space_group_IT_number 61
_symmetry_cell_setting orthorhombic
_symmetry_space_group_name_Hall '-P 2ac 2ab'
_symmetry_space_group_name_H-M 'P b c a'
_atom_sites_solution_primary direct
_atom_sites_solution_secondary difmap
_audit_creation_method SHELXL-97
_cell_angle_alpha 90.00
_cell_angle_beta 90.00
_cell_angle_gamma 90.00
_cell_formula_units_Z 4
_cell_length_a 18.212(2)
_cell_length_b 19.276(2)
_cell_length_c 19.306(2)
_cell_measurement_temperature 296(2)
_cell_volume 6777.5(12)
_computing_structure_refinement 'SHELXL-97 (Sheldrick, 1997)'
_computing_structure_solution 'SHELXS-97 (Sheldrick, 1990)'
_diffrn_ambient_temperature 296(2)
_diffrn_detector_area_resol_mean 7.31
_diffrn_measured_fraction_theta_full 0.999
_diffrn_measured_fraction_theta_max 0.999
_diffrn_measurement_device_type 'Rigaku Mercury'
_diffrn_measurement_method \w
_diffrn_radiation_monochromator graphite
_diffrn_radiation_source 'fine-focus sealed tube'
_diffrn_radiation_type MoK\a
_diffrn_radiation_wavelength 0.71073
_diffrn_reflns_av_R_equivalents 0.0248
_diffrn_reflns_av_sigmaI/netI 0.0172
_diffrn_reflns_limit_h_max 22
_diffrn_reflns_limit_h_min -22
_diffrn_reflns_limit_k_max 24
_diffrn_reflns_limit_k_min -21
_diffrn_reflns_limit_l_max 24
_diffrn_reflns_limit_l_min -19
_diffrn_reflns_number 41122
_diffrn_reflns_theta_full 26.50
_diffrn_reflns_theta_max 26.50
_diffrn_reflns_theta_min 1.87
_exptl_absorpt_coefficient_mu 2.329
_exptl_absorpt_correction_T_max 0.7208
_exptl_absorpt_correction_T_min 0.6426
_exptl_absorpt_correction_type multi-scan
_exptl_absorpt_process_details 'Jacobson, R. (1998) Private communication'
_exptl_crystal_colour black
_exptl_crystal_density_diffrn 2.349
_exptl_crystal_density_method 'not measured'
_exptl_crystal_description octahedron
_exptl_crystal_F_000 4624
_exptl_crystal_size_max 0.18
_exptl_crystal_size_mid 0.16
_exptl_crystal_size_min 0.13
_refine_diff_density_max 2.275
_refine_diff_density_min -2.300
_refine_diff_density_rms 0.197
_refine_ls_extinction_method none
_refine_ls_goodness_of_fit_ref 1.197
_refine_ls_hydrogen_treatment none
_refine_ls_matrix_type full
_refine_ls_number_parameters 585
_refine_ls_number_reflns 7024
_refine_ls_number_restraints 6
_refine_ls_restrained_S_all 1.197
_refine_ls_R_factor_all 0.0696
_refine_ls_R_factor_gt 0.0621
_refine_ls_shift/su_max 0.001
_refine_ls_shift/su_mean 0.000
_refine_ls_structure_factor_coef Fsqd
_refine_ls_weighting_details 'calc w=1/[\s^2^(Fo^2^)+(0.1151P)^2^+34.4221P] where P=(Fo^2^+2Fc^2^)/3'
_refine_ls_weighting_scheme calc
_refine_ls_wR_factor_gt 0.1940
_refine_ls_wR_factor_ref 0.2029
_reflns_number_gt 6150
_reflns_number_total 7024
_reflns_threshold_expression >2sigma(I)
_cod_data_source_file c4ce00073k2.cif
_cod_data_source_block 2
_cod_depositor_comments
;
The following automatic conversions were performed:

'_symmetry_cell_setting' value 'Orthorhombic' changed to
'orthorhombic' according to
/usr/data/users/saulius/crontab/automatic-downloads/current/RSC/lib/dictionaries/cif_core.dic
dictionary named 'cif_core.dic' version 2.4.2 from 2011-04-26.

Automatic conversion script
Id: cif_fix_values 2281 2013-09-26 08:29:07Z andrius 
;
_cod_original_cell_volume 6777.7(14)
_cod_original_sg_symbol_Hall '-P 2ac 2ab '
_cod_original_sg_symbol_H-M Pbca
_cod_database_code 7215730

loop_
_symmetry_equiv_pos_as_xyz
'x, y, z'
'-x+1/2, -y, z+1/2'
'-x, y+1/2, -z+1/2'
'x+1/2, -y+1/2, -z'
'-x, -y, -z'
'x-1/2, y, -z-1/2'
'x, -y-1/2, z-1/2'
'-x-1/2, y-1/2, z'

loop_
_atom_site_label
_atom_site_type_symbol
_atom_site_fract_x
_atom_site_fract_y
_atom_site_fract_z
_atom_site_U_iso_or_equiv
_atom_site_adp_type
_atom_site_occupancy
_atom_site_symmetry_multiplicity
_atom_site_calc_flag
_atom_site_refinement_flags
_atom_site_disorder_assembly
_atom_site_disorder_group
V1 V 0.67377(5) 0.39566(4) 0.49826(5) 0.0158(2) Uani 1 1 d . . 1
V2 V 0.57858(5) 0.38813(4) 0.62544(5) 0.0153(2) Uani 1 1 d . . 1
V3 V 0.42786(5) 0.43424(4) 0.66719(4) 0.0151(2) Uani 1 1 d . . 1
V4 V 0.51630(5) 0.56511(4) 0.67211(4) 0.0146(2) Uani 1 1 d . . 1
V5 V 0.58083(5) 0.66489(4) 0.56928(5) 0.0148(2) Uani 1 1 d . . 1
V6 V 0.67965(5) 0.54026(4) 0.56046(5) 0.0144(2) Uani 1 1 d . . 1
O1 O 0.7570(2) 0.5628(2) 0.5956(2) 0.0289(9) Uani 1 1 d . . 1
O2 O 0.6482(2) 0.62027(19) 0.50589(19) 0.0192(8) Uani 1 1 d . . 1
O3 O 0.6152(3) 0.3458(2) 0.6894(2) 0.0314(10) Uani 1 1 d . . 1
O4 O 0.6252(2) 0.7279(2) 0.6057(2) 0.0291(9) Uani 1 1 d . . 1
O5 O 0.6965(2) 0.49093(19) 0.4729(2) 0.0205(8) Uani 1 1 d . . 1
O6 O 0.5956(2) 0.3398(2) 0.5376(2) 0.0205(8) Uani 1 1 d . . 1
O7 O 0.6543(2) 0.44509(19) 0.5842(2) 0.0194(8) Uani 1 1 d . . 1
O8 O 0.4894(2) 0.64753(19) 0.6192(2) 0.0187(8) Uani 1 1 d . A 1
O9 O 0.5287(2) 0.46619(19) 0.6664(2) 0.0199(8) Uani 1 1 d . . 1
O10 O 0.52575(19) 0.70590(18) 0.48967(19) 0.0160(7) Uani 1 1 d . . 1
O11 O 0.6043(2) 0.58050(19) 0.61936(19) 0.0187(8) Uani 1 1 d . . 1
O12 O 0.64014(19) 0.37382(18) 0.40144(19) 0.0163(7) Uani 1 1 d . . 1
O13 O 0.4762(2) 0.36021(19) 0.6175(2) 0.0194(8) Uani 1 1 d . . 1
O14 O 0.3363(2) 0.42087(18) 0.61142(19) 0.0165(7) Uani 1 1 d . . 1
O15 O 0.4140(2) 0.53428(19) 0.6668(2) 0.0185(8) Uani 1 1 d . . 1
O16 O 0.5432(3) 0.1348(3) 0.6347(3) 0.0417(12) Uani 1 1 d . . 1
O17 O 0.6721(3) 0.2800(2) 0.2151(2) 0.0396(12) Uani 1 1 d . . 1
O18 O 0.5344(2) 0.5886(2) 0.7517(2) 0.0290(9) Uani 1 1 d . . 1
O19 O 0.7489(2) 0.3515(2) 0.5077(2) 0.0289(9) Uani 1 1 d . . 1
O20 O 0.4092(2) 0.4070(2) 0.7445(2) 0.0257(9) Uani 1 1 d . . 1
O21 O 0.7920(2) 0.5478(2) 0.4066(2) 0.0257(9) Uani 1 1 d . . 1
O22 O 0.1219(2) 0.3636(2) 0.5822(3) 0.0354(11) Uani 1 1 d . . 1
O23 O 0.3665(2) 0.29937(19) 0.5870(2) 0.0186(8) Uani 1 1 d . . 1
O24 O 0.6674(2) 0.3836(2) 0.2778(2) 0.0204(8) Uani 1 1 d . . 1
O25 O 0.4691(2) 0.2348(2) 0.6224(2) 0.0252(9) Uani 1 1 d . B 1
O26 O 0.2478(2) 0.3391(2) 0.5620(2) 0.0255(9) Uani 1 1 d . . 1
O27 O 0.5721(2) 0.2165(2) 0.5488(2) 0.0230(8) Uani 1 1 d . B 1
O28 O 0.3977(2) 0.71532(19) 0.6807(2) 0.0212(8) Uani 1 1 d . . 1
O29 O 0.7157(2) 0.46723(18) 0.35252(19) 0.0174(7) Uani 1 1 d . C 1
O30 O 0.58173(19) 0.26588(18) 0.43870(19) 0.0156(7) Uani 1 1 d . . 1
B1 B 0.3272(3) 0.3588(3) 0.5635(3) 0.0176(11) Uani 1 1 d . . 1
B2 B 0.5563(3) 0.2798(3) 0.5076(3) 0.0155(11) Uani 1 1 d . . 1
B3 B 0.5281(4) 0.1973(3) 0.6024(3) 0.0223(12) Uani 1 1 d . B 1
B4 B 0.6531(3) 0.4236(3) 0.3419(3) 0.0163(11) Uani 1 1 d . . 1
B5 B 0.4451(3) 0.2979(3) 0.5842(3) 0.0169(11) Uani 1 1 d . . 1
B6 B 0.7160(3) 0.5196(3) 0.4047(3) 0.0176(11) Uani 1 1 d . . 1
B7 B 0.4166(3) 0.6809(3) 0.6138(3) 0.0157(11) Uani 1 1 d . . 1
B8 B 0.6452(3) 0.3168(3) 0.2713(3) 0.0207(12) Uani 1 1 d . . 1
B9 B 0.1940(4) 0.3842(3) 0.5786(4) 0.0241(13) Uani 1 1 d . . 1
K1 K 0.72061(8) 0.21618(9) 0.56957(9) 0.0407(4) Uani 1 1 d . . 1
K2 K 0.87155(12) 0.51869(10) 0.67332(10) 0.0548(5) Uani 1 1 d . . 1
K3 K 0.80983(11) 0.37690(15) 0.23263(14) 0.0746(8) Uani 1 1 d . . 1
K4 K 0.5174(2) 0.33520(18) 0.81294(18) 0.0719(10) Uani 0.70 1 d P . 1
K5 K 0.2908(2) 0.31852(19) 0.72678(17) 0.1048(11) Uani 1 1 d . . 1
O3W O 0.4160(5) 0.2423(5) 0.7522(4) 0.0290(19) Uani 0.50 1 d P . 1
O2W O 0.5807(5) 0.4473(5) 0.8038(4) 0.032(2) Uani 0.50 1 d P D 1
O4W O 0.2932(5) 0.1919(5) 0.6398(5) 0.0310(19) Uiso 0.50 1 d P . 1
O6W O 0.7828(14) 0.5207(17) 0.2382(11) 0.077(5) Uani 0.60 1 d PU . 1
O5W O 0.2943(6) 0.3842(7) 0.8535(5) 0.052(3) Uani 0.50 1 d P . 1
O9W O 0.9826(5) 0.5673(5) 0.4993(5) 0.032(2) Uani 0.50 1 d P E 1
O1W O 0.5000 0.5000 0.5000 0.158(8) Uani 1 2 d S F 1
O12W O 0.8975(8) 0.3475(8) 0.5190(13) 0.106(8) Uani 0.50 1 d P . 1
O11W O 1.0537(10) 0.6462(7) 0.4484(12) 0.098(7) Uani 0.50 1 d P . 1
O8A O 0.8438(17) 0.3817(16) 0.3748(16) 0.071(8) Uiso 0.25 1 d P . 1
O7W O 0.8783(15) 0.4805(17) 0.5215(16) 0.074(10) Uani 0.25 1 d P G 1
O2W' O 0.5446(9) 0.4759(7) 0.8480(8) 0.079(5) Uani 0.50 1 d P H 2
O4W' O 0.2557(6) 0.2183(5) 0.6168(5) 0.036(2) Uiso 0.50 1 d P I 2
O8C O 0.8646(6) 0.4229(5) 0.4376(6) 0.038(2) Uiso 0.50 1 d P J 2
O7W' O 0.9253(17) 0.5308(15) 0.5260(11) 0.058(7) Uani 0.25 1 d P K 2
O8B O 0.8730(12) 0.4226(11) 0.3978(13) 0.042(5) Uiso 0.25 1 d P J 2
O6W' O 0.807(3) 0.529(3) 0.253(2) 0.121(14) Uani 0.40 1 d PU L 2
K4' K 0.4693(4) 0.2674(4) 0.7673(4) 0.0612(19) Uani 0.30 1 d P M 2

loop_
_atom_site_aniso_label
_atom_site_aniso_U_11
_atom_site_aniso_U_22
_atom_site_aniso_U_33
_atom_site_aniso_U_23
_atom_site_aniso_U_13
_atom_site_aniso_U_12
V1 0.0131(4) 0.0129(4) 0.0215(5) -0.0010(3) 0.0012(3) 0.0008(3)
V2 0.0172(4) 0.0125(4) 0.0163(4) 0.0021(3) -0.0003(3) 0.0019(3)
V3 0.0181(4) 0.0120(4) 0.0152(4) 0.0002(3) 0.0041(3) 0.0005(3)
V4 0.0153(4) 0.0137(4) 0.0149(4) -0.0018(3) 0.0016(3) 0.0000(3)
V5 0.0138(4) 0.0122(4) 0.0183(4) -0.0032(3) 0.0015(3) -0.0018(3)
V6 0.0119(4) 0.0130(4) 0.0182(4) -0.0020(3) -0.0010(3) -0.0007(3)
O1 0.0170(19) 0.033(2) 0.037(2) -0.0021(19) -0.0064(17) -0.0024(16)
O2 0.0204(19) 0.0171(18) 0.0202(19) 0.0000(14) 0.0039(15) 0.0043(15)
O3 0.036(2) 0.029(2) 0.029(2) 0.0104(18) -0.0036(19) 0.0076(19)
O4 0.029(2) 0.023(2) 0.035(2) -0.0090(18) -0.0007(18) -0.0085(17)
O5 0.027(2) 0.0145(17) 0.0198(19) -0.0018(14) 0.0041(16) -0.0020(15)
O6 0.0198(18) 0.0196(19) 0.022(2) -0.0061(15) 0.0052(15) -0.0049(15)
O7 0.0225(19) 0.0153(17) 0.0203(19) -0.0003(14) -0.0007(15) -0.0018(15)
O8 0.0157(18) 0.0155(17) 0.0249(19) 0.0030(15) 0.0021(15) 0.0005(14)
O9 0.0185(18) 0.0153(18) 0.026(2) -0.0004(15) 0.0028(15) 0.0014(14)
O10 0.0139(17) 0.0160(17) 0.0181(18) -0.0021(14) 0.0052(14) 0.0007(14)
O11 0.0178(18) 0.0183(18) 0.0201(19) -0.0002(14) 0.0027(14) 0.0006(14)
O12 0.0170(17) 0.0123(16) 0.0197(18) 0.0004(14) 0.0037(14) -0.0022(14)
O13 0.0181(18) 0.0173(18) 0.0227(19) -0.0036(15) 0.0042(15) -0.0010(14)
O14 0.0192(17) 0.0120(16) 0.0182(18) -0.0030(13) 0.0015(14) 0.0002(14)
O15 0.0166(18) 0.0128(17) 0.026(2) 0.0003(14) 0.0035(15) 0.0000(14)
O16 0.048(3) 0.030(2) 0.046(3) 0.021(2) 0.016(2) 0.018(2)
O17 0.059(3) 0.030(2) 0.029(2) -0.0125(19) 0.022(2) -0.014(2)
O18 0.036(2) 0.031(2) 0.020(2) -0.0068(17) 0.0003(17) -0.0012(19)
O19 0.021(2) 0.026(2) 0.040(2) -0.0015(18) -0.0016(18) 0.0056(17)
O20 0.034(2) 0.023(2) 0.021(2) 0.0017(16) 0.0089(17) 0.0001(17)
O21 0.0175(19) 0.0195(19) 0.040(2) -0.0054(17) 0.0015(17) -0.0037(15)
O22 0.019(2) 0.026(2) 0.061(3) -0.011(2) 0.006(2) -0.0046(17)
O23 0.0171(18) 0.0148(17) 0.0239(19) 0.0016(14) 0.0067(15) -0.0009(14)
O24 0.0246(19) 0.0181(18) 0.0185(19) -0.0027(15) 0.0058(15) -0.0026(15)
O25 0.027(2) 0.022(2) 0.027(2) 0.0069(16) 0.0075(17) 0.0064(17)
O26 0.0174(19) 0.023(2) 0.036(2) -0.0073(17) 0.0038(17) -0.0015(15)
O27 0.023(2) 0.0183(19) 0.027(2) 0.0066(16) 0.0053(16) 0.0041(15)
O28 0.026(2) 0.0165(18) 0.0210(19) -0.0043(15) 0.0056(16) -0.0039(15)
O29 0.0177(18) 0.0138(17) 0.0208(19) -0.0017(14) 0.0066(14) -0.0039(14)
O30 0.0173(17) 0.0105(16) 0.0190(18) -0.0007(13) 0.0050(14) 0.0022(13)
B1 0.014(3) 0.016(3) 0.022(3) -0.003(2) 0.002(2) -0.001(2)
B2 0.015(3) 0.014(3) 0.018(3) 0.002(2) 0.001(2) 0.000(2)
B3 0.023(3) 0.019(3) 0.025(3) 0.005(2) 0.002(2) 0.001(2)
B4 0.015(3) 0.014(3) 0.020(3) -0.002(2) 0.003(2) -0.003(2)
B5 0.018(3) 0.012(3) 0.020(3) 0.003(2) 0.005(2) 0.002(2)
B6 0.020(3) 0.012(3) 0.021(3) -0.001(2) 0.004(2) -0.004(2)
B7 0.019(3) 0.013(3) 0.016(3) -0.001(2) 0.006(2) 0.000(2)
B8 0.023(3) 0.017(3) 0.022(3) -0.007(2) 0.002(2) 0.002(2)
B9 0.018(3) 0.022(3) 0.032(3) -0.003(3) -0.001(2) -0.002(2)
K1 0.0282(7) 0.0421(9) 0.0516(9) -0.0073(7) -0.0009(6) 0.0054(6)
K2 0.0695(13) 0.0442(10) 0.0507(11) 0.0087(8) -0.0213(9) 0.0060(9)
K3 0.0385(10) 0.1009(18) 0.0844(16) 0.0459(14) 0.0135(10) 0.0017(11)
K4 0.079(2) 0.0663(19) 0.0701(19) -0.0105(16) -0.0309(17) 0.0333(16)
K5 0.122(3) 0.106(2) 0.087(2) -0.0050(17) 0.0190(18) -0.046(2)
O3W 0.038(5) 0.038(5) 0.010(4) 0.003(3) 0.006(3) -0.008(4)
O2W 0.040(5) 0.040(5) 0.015(4) 0.012(4) -0.010(4) 0.013(4)
O6W 0.083(12) 0.114(12) 0.034(9) 0.003(8) 0.017(7) -0.044(9)
O5W 0.047(6) 0.079(8) 0.031(5) 0.000(5) 0.031(5) 0.001(6)
O9W 0.040(5) 0.029(5) 0.026(4) -0.004(3) 0.000(4) 0.021(4)
O1W 0.151(16) 0.20(2) 0.118(14) 0.001(13) -0.028(12) 0.006(15)
O12W 0.032(7) 0.053(9) 0.23(2) 0.068(12) 0.020(11) 0.011(6)
O11W 0.075(11) 0.034(7) 0.18(2) -0.031(9) 0.026(13) -0.003(7)
O7W 0.055(16) 0.08(2) 0.08(2) 0.043(17) 0.033(14) 0.052(15)
O2W' 0.100(12) 0.051(8) 0.085(11) 0.041(8) -0.049(10) 0.002(8)
O7W' 0.084(19) 0.063(16) 0.026(11) -0.016(11) -0.018(11) 0.038(15)
O6W' 0.14(3) 0.16(3) 0.06(2) -0.015(19) 0.03(2) -0.03(3)
K4' 0.060(4) 0.072(4) 0.052(4) 0.025(3) 0.012(3) 0.029(4)

loop_
_atom_type_symbol
_atom_type_description
_atom_type_scat_dispersion_real
_atom_type_scat_dispersion_imag
_atom_type_scat_source
C C 0.0033 0.0016 'International Tables Vol C Tables 4.2.6.8 and 6.1.1.4'
H H 0.0000 0.0000 'International Tables Vol C Tables 4.2.6.8 and 6.1.1.4'
B B 0.0013 0.0007 'International Tables Vol C Tables 4.2.6.8 and 6.1.1.4'
N N 0.0061 0.0033 'International Tables Vol C Tables 4.2.6.8 and 6.1.1.4'
O O 0.0106 0.0060 'International Tables Vol C Tables 4.2.6.8 and 6.1.1.4'
K K 0.2009 0.2494 'International Tables Vol C Tables 4.2.6.8 and 6.1.1.4'
V V 0.3005 0.5294 'International Tables Vol C Tables 4.2.6.8 and 6.1.1.4'

loop_
_geom_angle_atom_site_label_1
_geom_angle_atom_site_label_2
_geom_angle_atom_site_label_3
_geom_angle
_geom_angle_site_symmetry_1
_geom_angle_site_symmetry_3
O19 V1 O6 106.5(2) . .
O19 V1 O5 110.1(2) . .
O6 V1 O5 141.14(17) . .
O19 V1 O7 108.4(2) . .
O6 V1 O7 78.69(16) . .
O5 V1 O7 77.95(16) . .
O19 V1 O12 104.57(19) . .
O6 V1 O12 91.39(16) . .
O5 V1 O12 91.62(16) . .
O7 V1 O12 147.07(16) . .
O19 V1 V2 111.65(17) . .
O6 V1 V2 39.72(11) . .
O5 V1 V2 111.94(12) . .
O7 V1 V2 39.00(11) . .
O12 V1 V2 124.94(11) . .
O19 V1 V6 114.05(16) . .
O6 V1 V6 112.36(12) . .
O5 V1 V6 39.25(11) . .
O7 V1 V6 38.73(11) . .
O12 V1 V6 124.77(11) . .
V2 V1 V6 75.05(3) . .
O19 V1 K1 45.22(16) . .
O6 V1 K1 61.33(12) . .
O5 V1 K1 153.94(13) . .
O7 V1 K1 100.19(12) . .
O12 V1 K1 102.32(11) . .
V2 V1 K1 77.93(4) . .
V6 V1 K1 132.91(4) . .
O3 V2 O9 105.9(2) . .
O3 V2 O7 107.8(2) . .
O9 V2 O7 93.56(16) . .
O3 V2 O13 108.3(2) . .
O9 V2 O13 78.24(16) . .
O7 V2 O13 143.85(17) . .
O3 V2 O6 110.8(2) . .
O9 V2 O6 143.22(17) . .
O7 V2 O6 78.52(16) . .
O13 V2 O6 87.26(16) . .
O3 V2 V3 108.72(17) . .
O9 V2 V3 39.28(12) . .
O7 V2 V3 126.55(12) . .
O13 V2 V3 39.24(11) . .
O6 V2 V3 121.26(12) . .
O3 V2 V1 114.09(17) . .
O9 V2 V1 124.68(12) . .
O7 V2 V1 39.29(11) . .
O13 V2 V1 120.08(12) . .
O6 V2 V1 39.25(11) . .
V3 V2 V1 137.15(4) . .
O3 V2 K4 44.27(17) . .
O9 V2 K4 71.95(12) . .
O7 V2 K4 136.88(13) . .
O13 V2 K4 74.24(13) . .
O6 V2 K4 136.05(13) . .
V3 V2 K4 64.45(5) . .
V1 V2 K4 158.31(6) . .
O20 V3 O13 108.29(19) . .
O20 V3 O9 108.0(2) . .
O13 V3 O9 78.43(16) . .
O20 V3 O15 107.33(19) . .
O13 V3 O15 142.18(16) . .
O9 V3 O15 78.89(16) . .
O20 V3 O14 106.19(19) . .
O13 V3 O14 90.99(16) . .
O9 V3 O14 145.77(16) . .
O15 V3 O14 91.03(16) . .
O20 V3 V4 110.94(16) . .
O13 V3 V4 113.15(12) . .
O9 V3 V4 38.95(11) . .
O15 V3 V4 40.04(11) . .
O14 V3 V4 125.01(11) . .
O20 V3 V2 110.16(16) . .
O13 V3 V2 39.62(11) . .
O9 V3 V2 39.08(11) . .
O15 V3 V2 114.32(11) . .
O14 V3 V2 125.48(11) . .
V4 V3 V2 76.45(3) . .
O20 V3 K5 49.26(17) . .
O13 V3 K5 90.96(13) . .
O9 V3 K5 150.61(14) . .
O15 V3 K5 122.34(13) . .
O14 V3 K5 60.41(12) . .
V4 V3 K5 154.15(6) . .
V2 V3 K5 123.13(8) . .
O20 V3 K2 45.90(15) . 6_557
O13 V3 K2 151.76(13) . 6_557
O9 V3 K2 97.55(12) . 6_557
O15 V3 K2 61.44(12) . 6_557
O14 V3 K2 106.18(11) . 6_557
V4 V3 K2 75.37(4) . 6_557
V2 V3 K2 128.32(5) . 6_557
K5 V3 K2 78.92(7) . 6_557
O20 V3 K4 40.42(17) . .
O13 V3 K4 78.42(13) . .
O9 V3 K4 75.91(13) . .
O15 V3 K4 124.09(13) . .
O14 V3 K4 134.14(13) . .
V4 V3 K4 99.80(7) . .
V2 V3 K4 69.78(7) . .
K5 V3 K4 75.13(10) . .
K2 V3 K4 73.52(6) 6_557 .
O18 V4 O11 106.7(2) . .
O18 V4 O9 107.7(2) . .
O11 V4 O9 91.45(16) . .
O18 V4 O8 108.5(2) . .
O11 V4 O8 78.84(16) . .
O9 V4 O8 143.79(17) . .
O18 V4 O15 109.0(2) . .
O11 V4 O15 144.37(17) . .
O9 V4 O15 78.89(16) . .
O8 V4 O15 88.91(16) . .
O18 V4 V3 111.82(16) . .
O11 V4 V3 124.18(12) . .
O9 V4 V3 39.27(12) . .
O8 V4 V3 122.29(12) . .
O15 V4 V3 39.72(11) . .
O18 V4 V5 111.38(16) . .
O11 V4 V5 39.17(11) . .
O9 V4 V5 123.48(12) . .
O8 V4 V5 39.73(11) . .
O15 V4 V5 122.16(12) . .
V3 V4 V5 136.80(4) . .
O18 V4 K3 54.86(16) . 2_665
O11 V4 K3 51.89(12) . 2_665
O9 V4 K3 103.08(13) . 2_665
O8 V4 K3 98.03(13) . 2_665
O15 V4 K3 163.70(13) . 2_665
V3 V4 K3 138.97(6) . 2_665
V5 V4 K3 70.58(6) . 2_665
O4 V5 O2 107.0(2) . .
O4 V5 O11 107.6(2) . .
O2 V5 O11 78.62(16) . .
O4 V5 O8 109.8(2) . .
O2 V5 O8 140.97(17) . .
O11 V5 O8 78.37(16) . .
O4 V5 O10 106.7(2) . .
O2 V5 O10 90.45(15) . .
O11 V5 O10 145.66(16) . .
O8 V5 O10 91.11(15) . .
O4 V5 V4 112.85(17) . .
O2 V5 V4 112.43(12) . .
O11 V5 V4 38.74(11) . .
O8 V5 V4 39.68(11) . .
O10 V5 V4 124.42(11) . .
O4 V5 V6 108.98(17) . .
O2 V5 V6 39.58(11) . .
O11 V5 V6 39.31(11) . .
O8 V5 V6 113.67(12) . .
O10 V5 V6 124.97(11) . .
V4 V5 V6 76.11(3) . .
O4 V5 K1 47.19(16) . 8_765
O2 V5 K1 60.42(12) . 8_765
O11 V5 K1 90.44(12) . 8_765
O8 V5 K1 150.10(12) . 8_765
O10 V5 K1 112.40(11) . 8_765
V4 V5 K1 123.04(4) . 8_765
V6 V5 K1 68.49(4) . 8_765
O4 V5 K3 62.55(17) . 2_665
O2 V5 K3 95.62(12) . 2_665
O11 V5 K3 45.25(12) . 2_665
O8 V5 K3 90.05(12) . 2_665
O10 V5 K3 168.85(11) . 2_665
V4 V5 K3 61.49(5) . 2_665
V6 V5 K3 64.26(4) . 2_665
K1 V5 K3 63.32(5) 8_765 2_665
O1 V6 O11 105.1(2) . .
O1 V6 O7 111.1(2) . .
O11 V6 O7 94.06(16) . .
O1 V6 O2 105.6(2) . .
O11 V6 O2 78.09(16) . .
O7 V6 O2 143.27(17) . .
O1 V6 O5 110.7(2) . .
O11 V6 O5 143.82(17) . .
O7 V6 O5 77.50(16) . .
O2 V6 O5 87.92(16) . .
O1 V6 V5 106.38(16) . .
O11 V6 V5 39.23(11) . .
O7 V6 V5 126.70(12) . .
O2 V6 V5 39.13(11) . .
O5 V6 V5 121.94(12) . .
O1 V6 V1 116.21(16) . .
O11 V6 V1 124.94(12) . .
O7 V6 V1 38.72(12) . .
O2 V6 V1 120.07(12) . .
O5 V6 V1 38.80(11) . .
V5 V6 V1 137.28(4) . .
O1 V6 K3 57.50(17) . 2_665
O11 V6 K3 48.50(12) . 2_665
O7 V6 K3 102.00(13) . 2_665
O2 V6 K3 99.16(12) . 2_665
O5 V6 K3 167.49(13) . 2_665
V5 V6 K3 68.57(5) . 2_665
V1 V6 K3 139.00(6) . 2_665
O1 V6 K1 48.38(16) . 8_765
O11 V6 K1 87.41(12) . 8_765
O7 V6 K1 158.61(12) . 8_765
O2 V6 K1 57.84(12) . 8_765
O5 V6 K1 113.08(12) . 8_765
V5 V6 K1 64.92(3) . 8_765
V1 V6 K1 147.45(4) . 8_765
K3 V6 K1 63.49(6) 2_665 8_765
V6 O1 K2 144.8(2) . .
V6 O1 K1 108.0(2) . 8_765
K2 O1 K1 107.17(14) . 8_765
V6 O1 K3 96.61(19) . 2_665
K2 O1 K3 87.03(14) . 2_665
K1 O1 K3 80.23(13) 8_765 2_665
B1 O2 V5 130.4(3) 5_666 .
B1 O2 V6 128.3(3) 5_666 .
V5 O2 V6 101.29(17) . .
B1 O2 K1 88.0(3) 5_666 8_765
V5 O2 K1 88.52(14) . 8_765
V6 O2 K1 91.69(14) . 8_765
V2 O3 K4 113.4(2) . .
V5 O4 K1 108.6(2) . 8_765
V5 O4 K3 92.35(18) . 2_665
K1 O4 K3 77.85(12) 8_765 2_665
B6 O5 V1 129.2(3) . .
B6 O5 V6 128.7(3) . .
V1 O5 V6 101.95(18) . .
B2 O6 V1 129.5(3) . .
B2 O6 V2 129.4(3) . .
V1 O6 V2 101.02(17) . .
B2 O6 K1 81.1(3) . .
V1 O6 K1 88.17(14) . .
V2 O6 K1 106.61(16) . .
V2 O7 V1 101.71(17) . .
V2 O7 V6 143.3(2) . .
V1 O7 V6 102.55(18) . .
B7 O8 V4 128.1(3) . .
B7 O8 V5 131.0(3) . .
V4 O8 V5 100.59(17) . .
V4 O9 V2 148.5(2) . .
V4 O9 V3 101.78(18) . .
V2 O9 V3 101.64(18) . .
B2 O10 B5 112.5(4) 5_666 5_666
B2 O10 V5 122.6(3) 5_666 .
B5 O10 V5 121.8(3) 5_666 .
V4 O11 V5 102.09(17) . .
V4 O11 V6 146.8(2) . .
V5 O11 V6 101.46(17) . .
V4 O11 K3 95.56(15) . 2_665
V5 O11 K3 105.39(17) . 2_665
V6 O11 K3 100.32(15) . 2_665
B7 O12 B4 113.7(4) 5_666 .
B7 O12 V1 122.5(3) 5_666 .
B4 O12 V1 121.7(3) . .
B5 O13 V3 130.1(3) . .
B5 O13 V2 128.8(3) . .
V3 O13 V2 101.14(17) . .
B1 O14 B6 113.6(4) . 5_666
B1 O14 V3 121.2(3) . .
B6 O14 V3 122.3(3) 5_666 .
B1 O14 K5 84.7(3) . .
B6 O14 K5 117.5(3) 5_666 .
V3 O14 K5 85.28(14) . .
B4 O15 V3 130.7(3) 5_666 .
B4 O15 V4 128.8(3) 5_666 .
V3 O15 V4 100.24(17) . .
B4 O15 K2 87.8(3) 5_666 6_557
V3 O15 K2 86.25(13) . 6_557
V4 O15 K2 102.05(15) . 6_557
B3 O16 K2 156.6(4) . 8_755
B8 O17 K1 147.2(4) . 7_565
B8 O17 K5 106.1(4) . 4_556
K1 O17 K5 98.74(16) 7_565 4_556
B8 O17 K3 83.9(3) . .
K1 O17 K3 81.31(13) 7_565 .
K5 O17 K3 76.58(16) 4_556 .
V4 O18 K3 98.03(19) . 2_665
V1 O19 K1 111.5(2) . .
V3 O20 K4 117.1(2) . .
V3 O20 K2 109.2(2) . 6_557
K4 O20 K2 107.10(17) . 6_557
V3 O20 K5 104.5(2) . .
K4 O20 K5 107.90(19) . .
K2 O20 K5 110.98(17) 6_557 .
B9 O21 B6 121.9(5) 5_666 .
B9 O22 K4 137.3(4) . 6_557
B1 O23 B5 120.3(4) . .
B1 O23 K5 87.6(3) . .
B5 O23 K5 119.2(3) . .
B8 O24 B4 121.3(4) . .
B8 O24 K3 102.0(3) . .
B4 O24 K3 117.2(3) . .
B8 O24 K2 119.2(4) . 2_664
B4 O24 K2 101.7(3) . 2_664
K3 O24 K2 92.38(13) . 2_664
B3 O25 B5 121.9(4) . .
B9 O26 B1 122.3(5) . .
B9 O26 K1 109.4(4) . 4_456
B1 O26 K1 106.5(3) . 4_456
B9 O26 K5 91.3(4) . .
B1 O26 K5 77.5(3) . .
K1 O26 K5 150.57(17) 4_456 .
B3 O27 B2 121.1(4) . .
B3 O27 K1 118.1(4) . .
B2 O27 K1 105.8(3) . .
B8 O28 B7 121.3(4) 5_666 .
B8 O28 K4 131.7(3) 5_666 3_656
B7 O28 K4 106.2(3) . 3_656
B6 O29 B4 121.4(4) . .
B6 O29 K3 148.2(3) . .
B4 O29 K3 90.2(3) . .
B2 O30 B7 121.7(4) . 5_666
B2 O30 K4 132.3(3) . 7_565
B7 O30 K4 84.9(3) 5_666 7_565
O23 B1 O2 111.1(4) . 5_666
O23 B1 O26 106.7(4) . .
O2 B1 O26 110.3(5) 5_666 .
O23 B1 O14 112.6(5) . .
O2 B1 O14 107.8(4) 5_666 .
O26 B1 O14 108.4(4) . .
O23 B1 K5 66.9(3) . .
O2 B1 K5 173.2(4) 5_666 .
O26 B1 K5 76.4(3) . .
O14 B1 K5 68.1(3) . .
O23 B1 K1 100.3(3) . 4_456
O2 B1 K1 67.4(3) 5_666 4_456
O26 B1 K1 49.5(2) . 4_456
O14 B1 K1 145.5(3) . 4_456
K5 B1 K1 119.08(18) . 4_456
O30 B2 O6 110.7(4) . .
O30 B2 O27 106.3(4) . .
O6 B2 O27 109.8(4) . .
O30 B2 O10 112.5(4) . 5_666
O6 B2 O10 108.7(4) . 5_666
O27 B2 O10 108.7(4) . 5_666
O30 B2 K1 88.6(3) . .
O6 B2 K1 73.9(3) . .
O27 B2 K1 49.7(2) . .
O10 B2 K1 154.9(3) 5_666 .
O25 B3 O27 122.8(5) . .
O25 B3 O16 119.6(5) . .
O27 B3 O16 117.5(5) . .
O25 B3 K1 140.8(4) . .
O27 B3 K1 42.3(3) . .
O16 B3 K1 88.5(4) . .
O29 B4 O15 110.7(4) . 5_666
O29 B4 O24 106.6(4) . .
O15 B4 O24 109.7(4) 5_666 .
O29 B4 O12 112.7(4) . .
O15 B4 O12 107.8(4) 5_666 .
O24 B4 O12 109.3(4) . .
O29 B4 K2 92.8(3) . 2_664
O15 B4 K2 67.1(3) 5_666 2_664
O24 B4 K2 53.6(2) . 2_664
O12 B4 K2 153.5(3) . 2_664
O23 B5 O13 110.5(4) . .
O23 B5 O25 106.9(4) . .
O13 B5 O25 109.7(4) . .
O23 B5 O10 112.6(4) . 5_666
O13 B5 O10 108.3(4) . 5_666
O25 B5 O10 108.8(4) . 5_666
O29 B6 O5 111.4(4) . .
O29 B6 O21 106.2(4) . .
O5 B6 O21 109.9(5) . .
O29 B6 O14 112.7(5) . 5_666
O5 B6 O14 108.4(4) . 5_666
O21 B6 O14 108.2(4) . 5_666
O30 B7 O8 109.9(4) 5_666 .
O30 B7 O28 107.2(4) 5_666 .
O8 B7 O28 109.9(4) . .
O30 B7 O12 112.0(4) 5_666 5_666
O8 B7 O12 109.0(4) . 5_666
O28 B7 O12 108.8(4) . 5_666
O30 B7 K4 70.9(3) 5_666 3_656
O8 B7 K4 91.9(3) . 3_656
O28 B7 K4 49.6(2) . 3_656
O12 B7 K4 155.3(3) 5_666 3_656
O24 B8 O28 122.6(5) . 5_666
O24 B8 O17 116.9(5) . .
O28 B8 O17 120.3(5) 5_666 .
O24 B8 K3 54.3(3) . .
O28 B8 K3 146.6(4) 5_666 .
O17 B8 K3 71.4(3) . .
O26 B9 O21 122.3(5) . 5_666
O26 B9 O22 121.3(6) . .
O21 B9 O22 116.4(5) 5_666 .
O26 B9 K1 49.2(3) . 4_456
O21 B9 K1 132.8(4) 5_666 4_456
O22 B9 K1 90.8(4) . 4_456
O27 K1 O26 92.47(13) . 4_556
O27 K1 O4 172.80(14) . 8_755
O26 K1 O4 94.40(13) 4_556 8_755
O27 K1 O19 96.49(13) . .
O26 K1 O19 86.42(13) 4_556 .
O4 K1 O19 81.81(13) 8_755 .
O27 K1 O17 80.97(15) . 7_566
O26 K1 O17 158.13(15) 4_556 7_566
O4 K1 O17 93.37(15) 8_755 7_566
O19 K1 O17 114.94(14) . 7_566
O27 K1 O1 99.20(13) . 8_755
O26 K1 O1 75.82(13) 4_556 8_755
O4 K1 O1 84.60(12) 8_755 8_755
O19 K1 O1 156.69(13) . 8_755
O17 K1 O1 84.61(13) 7_566 8_755
O27 K1 O2 132.13(12) . 8_755
O26 K1 O2 46.56(11) 4_556 8_755
O4 K1 O2 54.98(11) 8_755 8_755
O19 K1 O2 102.89(12) . 8_755
O17 K1 O2 126.38(13) 7_566 8_755
O1 K1 O2 53.86(11) 8_755 8_755
O27 K1 O6 45.54(11) . .
O26 K1 O6 102.93(12) 4_556 .
O4 K1 O6 130.23(12) 8_755 .
O19 K1 O6 53.76(11) . .
O17 K1 O6 87.38(12) 7_566 .
O1 K1 O6 144.71(12) 8_755 .
O2 K1 O6 146.19(11) 8_755 .
O27 K1 B2 24.48(12) . .
O26 K1 B2 88.52(13) 4_556 .
O4 K1 B2 153.55(14) 8_755 .
O19 K1 B2 72.13(13) . .
O17 K1 B2 93.54(15) 7_566 .
O1 K1 B2 121.47(13) 8_755 .
O2 K1 B2 134.96(13) 8_755 .
O6 K1 B2 25.05(11) . .
O27 K1 B9 75.17(14) . 4_556
O26 K1 B9 21.38(14) 4_556 4_556
O4 K1 B9 112.01(14) 8_755 4_556
O19 K1 B9 100.67(15) . 4_556
O17 K1 B9 138.97(17) 7_566 4_556
O1 K1 B9 67.22(15) 8_755 4_556
O2 K1 B9 58.52(13) 8_755 4_556
O6 K1 B9 98.59(13) . 4_556
B2 K1 B9 78.03(15) . 4_556
O27 K1 B1 116.02(14) . 4_556
O26 K1 B1 23.97(12) 4_556 4_556
O4 K1 B1 71.01(13) 8_755 4_556
O19 K1 B1 88.34(14) . 4_556
O17 K1 B1 150.35(15) 7_566 4_556
O1 K1 B1 69.31(13) 8_755 4_556
O2 K1 B1 24.56(12) 8_755 4_556
O6 K1 B1 122.06(13) . 4_556
B2 K1 B1 111.76(14) . 4_556
B9 K1 B1 41.60(14) 4_556 4_556
O27 K1 B3 19.56(14) . .
O26 K1 B3 107.17(15) 4_556 .
O4 K1 B3 155.86(15) 8_755 .
O19 K1 B3 109.67(14) . .
O17 K1 B3 62.63(16) 7_566 .
O1 K1 B3 90.19(13) 8_755 .
O2 K1 B3 136.57(13) 8_755 .
O6 K1 B3 55.94(12) . .
B2 K1 B3 41.22(14) . .
B9 K1 B3 87.30(16) 4_556 .
B1 K1 B3 128.74(15) 4_556 .
O1 K2 O20 139.01(15) . 6_657
O1 K2 O16 91.63(15) . 8_765
O20 K2 O16 129.30(16) 6_657 8_765
O1 K2 O24 89.57(14) . 2_665
O20 K2 O24 99.81(13) 6_657 2_665
O16 K2 O24 78.45(15) 8_765 2_665
O1 K2 O5W 79.3(2) . 6_657
O20 K2 O5W 62.7(2) 6_657 6_657
O16 K2 O5W 154.0(3) 8_765 6_657
O24 K2 O5W 125.3(3) 2_665 6_657
O1 K2 O7W 64.6(4) . .
O20 K2 O7W 111.0(5) 6_657 .
O16 K2 O7W 85.1(7) 8_765 .
O24 K2 O7W 148.9(5) 2_665 .
O5W K2 O7W 69.0(7) 6_657 .
O1 K2 O6W 67.1(6) . 2_665
O20 K2 O6W 78.8(6) 6_657 2_665
O16 K2 O6W 141.4(6) 8_765 2_665
O24 K2 O6W 70.0(5) 2_665 2_665
O5W K2 O6W 56.3(6) 6_657 2_665
O7W K2 O6W 111.2(7) . 2_665
O1 K2 O15 133.81(14) . 6_657
O20 K2 O15 57.18(11) 6_657 6_657
O16 K2 O15 92.71(14) 8_765 6_657
O24 K2 O15 46.74(10) 2_665 6_657
O5W K2 O15 111.2(2) 6_657 6_657
O7W K2 O15 161.6(4) . 6_657
O6W K2 O15 81.7(4) 2_665 6_657
O1 K2 B4 108.64(15) . 2_665
O20 K2 B4 75.08(13) 6_657 2_665
O16 K2 B4 93.71(16) 8_765 2_665
O24 K2 B4 24.74(12) 2_665 2_665
O5W K2 B4 112.3(3) 6_657 2_665
O7W K2 B4 173.0(4) . 2_665
O6W K2 B4 65.9(4) 2_665 2_665
O15 K2 B4 25.18(12) 6_657 2_665
O1 K2 V3 145.95(13) . 6_657
O20 K2 V3 24.88(9) 6_657 6_657
O16 K2 V3 115.09(11) 8_765 6_657
O24 K2 V3 76.50(9) 2_665 6_657
O5W K2 V3 83.75(19) 6_657 6_657
O7W K2 V3 134.5(4) . 6_657
O6W K2 V3 78.9(5) 2_665 6_657
O15 K2 V3 32.31(7) 6_657 6_657
B4 K2 V3 52.01(10) 2_665 6_657
O1 K2 K3 50.91(11) . 2_665
O20 K2 K3 115.40(12) 6_657 2_665
O16 K2 K3 97.45(14) 8_765 2_665
O24 K2 K3 42.72(9) 2_665 2_665
O5W K2 K3 95.5(2) 6_657 2_665
O7W K2 K3 115.4(4) . 2_665
O6W K2 K3 44.0(6) 2_665 2_665
O15 K2 K3 82.95(9) 6_657 2_665
B4 K2 K3 57.85(11) 2_665 2_665
V3 K2 K3 102.37(7) 6_657 2_665
O1 K2 K4 138.25(13) . 6_657
O20 K2 K4 36.35(11) 6_657 6_657
O16 K2 K4 108.59(14) 8_765 6_657
O24 K2 K4 129.39(10) 2_665 6_657
O5W K2 K4 66.5(2) 6_657 6_657
O7W K2 K4 80.8(4) . 6_657
O6W K2 K4 108.5(7) 2_665 6_657
O15 K2 K4 82.65(9) 6_657 6_657
B4 K2 K4 106.09(11) 2_665 6_657
V3 K2 K4 54.70(5) 6_657 6_657
K3 K2 K4 150.70(8) 2_665 6_657
O24 K3 O8A 84.1(6) . .
O24 K3 O11 139.51(14) . 2_664
O8A K3 O11 128.8(7) . 2_664
O24 K3 O6W 77.1(5) . .
O8A K3 O6W 88.2(8) . .
O11 K3 O6W 80.8(5) 2_664 .
O24 K3 O4W 69.0(2) . 4_556
O8A K3 O4W 35.5(7) . 4_556
O11 K3 O4W 151.5(2) 2_664 4_556
O6W K3 O4W 114.3(5) . 4_556
O24 K3 O18 149.77(17) . 2_664
O8A K3 O18 70.0(6) . 2_664
O11 K3 O18 59.62(12) 2_664 2_664
O6W K3 O18 86.6(4) . 2_664
O4W K3 O18 95.8(2) 4_556 2_664
O24 K3 O3W 127.7(2) . 4_556
O8A K3 O3W 77.9(6) . 4_556
O11 K3 O3W 86.7(2) 2_664 4_556
O6W K3 O3W 149.1(5) . 4_556
O4W K3 O3W 68.0(2) 4_556 4_556
O18 K3 O3W 62.7(2) 2_664 4_556
O24 K3 O1 83.31(12) . 2_664
O8A K3 O1 153.6(6) . 2_664
O11 K3 O1 56.72(11) 2_664 2_664
O6W K3 O1 66.4(4) . 2_664
O4W K3 O1 150.6(2) 4_556 2_664
O18 K3 O1 113.39(13) 2_664 2_664
O3W K3 O1 127.8(2) 4_556 2_664
O24 K3 O17 46.14(12) . .
O8A K3 O17 107.5(6) . .
O11 K3 O17 122.23(15) 2_664 .
O6W K3 O17 116.7(5) . .
O4W K3 O17 74.3(2) 4_556 .
O18 K3 O17 156.66(16) 2_664 .
O3W K3 O17 94.0(2) 4_556 .
O1 K3 O17 79.61(14) 2_664 .
O24 K3 B8 23.69(13) . .
O8A K3 B8 89.5(7) . .
O11 K3 B8 141.62(16) 2_664 .
O6W K3 B8 100.3(5) . .
O4W K3 B8 62.5(2) 4_556 .
O18 K3 B8 158.24(16) 2_664 .
O3W K3 B8 107.0(2) 4_556 .
O1 K3 B8 88.18(14) 2_664 .
O17 K3 B8 24.66(13) . .
O24 K3 O29 43.49(11) . .
O8A K3 O29 54.9(6) . .
O11 K3 O29 131.85(14) 2_664 .
O6W K3 O29 51.4(5) . .
O4W K3 O29 65.6(2) 4_556 .
O18 K3 O29 106.78(14) 2_664 .
O3W K3 O29 130.82(18) 4_556 .
O1 K3 O29 100.98(12) 2_664 .
O17 K3 O29 88.56(11) . .
B8 K3 O29 64.11(12) . .
O24 K3 O4 126.06(14) . 2_664
O8A K3 O4 130.4(6) . 2_664
O11 K3 O4 54.38(11) 2_664 2_664
O6W K3 O4 132.5(5) . 2_664
O4W K3 O4 112.9(2) 4_556 2_664
O18 K3 O4 83.59(13) 2_664 2_664
O3W K3 O4 52.58(17) 4_556 2_664
O1 K3 O4 75.33(13) 2_664 2_664
O17 K3 O4 81.18(13) . 2_664
B8 K3 O4 105.74(15) . 2_664
O29 K3 O4 169.55(12) . 2_664
O2W K4 O20 81.9(2) . .
O2W K4 O28 118.3(3) . 3_646
O20 K4 O28 146.94(18) . 3_646
O2W K4 O3W 146.5(3) . .
O20 K4 O3W 69.5(2) . .
O28 K4 O3W 81.7(2) 3_646 .
O2W K4 O22 64.3(2) . 6_657
O20 K4 O22 136.78(18) . 6_657
O28 K4 O22 75.85(15) 3_646 6_657
O3W K4 O22 149.1(2) . 6_657
O2W K4 O11W 99.4(4) . 2_665
O20 K4 O11W 92.9(3) . 2_665
O28 K4 O11W 107.9(3) 3_646 2_665
O3W K4 O11W 99.1(4) . 2_665
O22 K4 O11W 68.7(4) 6_657 2_665
O2W K4 O3 66.5(3) . .
O20 K4 O3 90.53(15) . .
O28 K4 O3 76.15(14) 3_646 .
O3W K4 O3 95.8(2) . .
O22 K4 O3 99.04(18) 6_657 .
O11W K4 O3 164.9(4) 2_665 .
O2W K4 O30 113.8(2) . 7_566
O20 K4 O30 154.02(19) . 7_566
O28 K4 O30 44.41(11) 3_646 7_566
O3W K4 O30 99.3(2) . 7_566
O22 K4 O30 49.82(12) 6_657 7_566
O11W K4 O30 65.0(3) 2_665 7_566
O3 K4 O30 114.42(14) . 7_566
O2W K4 B7 128.0(2) . 3_646
O20 K4 B7 150.2(2) . 3_646
O28 K4 B7 24.11(12) 3_646 3_646
O3W K4 B7 81.6(2) . 3_646
O22 K4 B7 69.23(15) 6_657 3_646
O11W K4 B7 84.0(3) 2_665 3_646
O3 K4 B7 100.12(15) . 3_646
O30 K4 B7 24.21(11) 7_566 3_646
O2W K4 V3 72.8(2) . .
O20 K4 V3 22.44(9) . .
O28 K4 V3 133.92(14) 3_646 .
O3W K4 V3 74.24(19) . .
O22 K4 V3 136.56(16) 6_657 .
O11W K4 V3 114.3(3) 2_665 .
O3 K4 V3 68.11(11) . .
O30 K4 V3 173.45(14) 7_566 .
B7 K4 V3 151.48(14) 3_646 .
O2W K4 V2 64.6(2) . .
O20 K4 V2 68.20(11) . .
O28 K4 V2 95.69(13) 3_646 .
O3W K4 V2 88.14(18) . .
O22 K4 V2 114.75(16) 6_657 .
O11W K4 V2 156.1(3) 2_665 .
O3 K4 V2 22.33(9) . .
O30 K4 V2 136.56(12) 7_566 .
B7 K4 V2 119.70(13) 3_646 .
V3 K4 V2 45.78(5) . .
O2W K4 K2 65.4(2) . 6_557
O20 K4 K2 36.55(10) . 6_557
O28 K4 K2 173.26(16) 3_646 6_557
O3W K4 K2 98.0(2) . 6_557
O22 K4 K2 101.88(13) 6_657 6_557
O11W K4 K2 65.5(3) 2_665 6_557
O3 K4 K2 110.56(13) . 6_557
O30 K4 K2 129.42(12) 7_566 6_557
B7 K4 K2 149.16(15) 3_646 6_557
V3 K4 K2 51.78(5) . 6_557
V2 K4 K2 91.02(7) . 6_557
O5W K5 O3W 93.9(3) . .
O5W K5 O20 65.8(3) . .
O3W K5 O20 70.3(2) . .
O5W K5 O4W 151.8(3) . .
O3W K5 O4W 69.5(3) . .
O20 K5 O4W 124.5(2) . .
O5W K5 O23 146.1(3) . .
O3W K5 O23 73.7(2) . .
O20 K5 O23 80.33(13) . .
O4W K5 O23 52.6(2) . .
O5W K5 O14 109.9(3) . .
O3W K5 O14 104.3(2) . .
O20 K5 O14 59.13(12) . .
O4W K5 O14 96.5(2) . .
O23 K5 O14 47.06(10) . .
O5W K5 O17 88.6(3) . 4_456
O3W K5 O17 100.7(2) . 4_456
O20 K5 O17 151.47(17) . 4_456
O4W K5 O17 73.1(2) . 4_456
O23 K5 O17 124.26(15) . 4_456
O14 K5 O17 147.39(18) . 4_456
O5W K5 O26 143.7(3) . .
O3W K5 O26 115.6(2) . .
O20 K5 O26 103.26(14) . .
O4W K5 O26 63.7(2) . .
O23 K5 O26 43.09(11) . .
O14 K5 O26 44.89(11) . .
O17 K5 O26 104.95(15) 4_456 .
O5W K5 B1 137.1(3) . .
O3W K5 B1 97.4(2) . .
O20 K5 B1 79.46(15) . .
O4W K5 B1 69.6(2) . .
O23 K5 B1 25.45(13) . .
O14 K5 B1 27.19(12) . .
O17 K5 B1 129.04(17) 4_456 .
O26 K5 B1 26.14(12) . .
O5W K5 V3 89.0(2) . .
O3W K5 V3 79.1(2) . .
O20 K5 V3 26.26(9) . .
O4W K5 V3 109.0(2) . .
O23 K5 V3 58.03(9) . .
O14 K5 V3 34.31(8) . .
O17 K5 V3 177.62(14) 4_456 .
O26 K5 V3 77.19(10) . .
B1 K5 V3 53.27(11) . .
O5W K5 K3 105.4(3) . 4_456
O3W K5 K3 51.0(2) . 4_456
O20 K5 K3 120.39(17) . 4_456
O4W K5 K3 46.39(19) . 4_456
O23 K5 K3 91.20(12) . 4_456
O14 K5 K3 138.18(13) . 4_456
O17 K5 K3 52.37(11) 4_456 4_456
O26 K5 K3 109.52(12) . 4_456
B1 K5 K3 113.81(15) . 4_456
V3 K5 K3 128.12(12) . 4_456
O5W K5 K4 67.3(3) . .
O3W K5 K4 37.5(2) . .
O20 K5 K4 35.89(11) . .
O4W K5 K4 104.9(2) . .
O23 K5 K4 85.44(12) . .
O14 K5 K4 88.57(11) . .
O17 K5 K4 123.80(15) 4_456 .
O26 K5 K4 124.78(12) . .
B1 K5 K4 98.78(14) . .
V3 K5 K4 54.80(7) . .
K3 K5 K4 84.94(10) 4_456 .
K5 O3W K4 106.1(3) . .
K5 O3W K3 83.9(3) . 4_456
K4 O3W K3 149.4(3) . 4_456
O8A O4W K3 72.3(11) 4_456 4_456
O8A O4W K5 141.5(11) 4_456 .
K3 O4W K5 83.9(3) 4_456 .
K3 O6W K2 84.5(6) . 2_664
K5 O5W K2 104.8(3) . 6_557
O12W O11W K4 148.7(18) 5_766 2_664
O4W O8A K3 72.2(11) 4_556 .

loop_
_geom_bond_atom_site_label_1
_geom_bond_atom_site_label_2
_geom_bond_distance
_geom_bond_site_symmetry_2
V1 O19 1.623(4) .
V1 O6 1.940(4) .
V1 O5 1.945(4) .
V1 O7 1.946(4) .
V1 O12 2.012(4) .
V1 V2 3.0091(13) .
V1 V6 3.0370(12) .
V1 K1 3.820(2) .
V2 O3 1.624(4) .
V2 O9 1.928(4) .
V2 O7 1.934(4) .
V2 O13 1.947(4) .
V2 O6 1.959(4) .
V2 V3 2.9958(13) .
V2 K4 3.923(4) .
V3 O20 1.618(4) .
V3 O13 1.931(4) .
V3 O9 1.936(4) .
V3 O15 1.945(4) .
V3 O14 2.002(4) .
V3 V4 2.9946(13) .
V3 K5 3.539(3) .
V3 K2 3.631(2) 6_557
V3 K4 3.771(3) .
V4 O18 1.636(4) .
V4 O11 1.922(4) .
V4 O9 1.923(4) .
V4 O8 1.951(4) .
V4 O15 1.958(4) .
V4 V5 3.0035(12) .
V4 K3 3.556(2) 2_665
V5 O4 1.620(4) .
V5 O2 1.935(4) .
V5 O11 1.940(4) .
V5 O8 1.953(4) .
V5 O10 1.998(4) .
V5 V6 3.0065(12) .
V5 K1 3.7490(18) 8_765
V5 K3 3.816(3) 2_665
V6 O1 1.623(4) .
V6 O11 1.943(4) .
V6 O7 1.947(4) .
V6 O2 1.953(4) .
V6 O5 1.964(4) .
V6 K3 3.693(2) 2_665
V6 K1 3.8510(19) 8_765
O1 K2 2.706(5) .
O1 K1 3.027(5) 8_765
O1 K3 3.135(5) 2_665
O2 B1 1.468(7) 5_666
O2 K1 3.261(4) 8_765
O3 K4 2.984(6) .
O4 K1 2.903(5) 8_765
O4 K3 3.389(6) 2_665
O5 B6 1.471(7) .
O6 B2 1.478(7) .
O6 K1 3.353(4) .
O8 B7 1.477(7) .
O10 B2 1.521(7) 5_666
O10 B5 1.524(7) 5_666
O11 K3 2.811(4) 2_665
O12 B7 1.506(7) 5_666
O12 B4 1.517(7) .
O13 B5 1.475(7) .
O14 B1 1.521(7) .
O14 B6 1.523(7) 5_666
O14 K5 3.088(5) .
O15 B4 1.476(7) 5_666
O15 K2 3.196(4) 6_557
O16 B3 1.385(8) .
O16 K2 2.824(5) 8_755
O17 B8 1.385(7) .
O17 K1 2.946(5) 7_565
O17 K5 3.089(7) 4_556
O17 K3 3.145(5) .
O18 K3 2.936(5) 2_665
O19 K1 2.914(5) .
O20 K4 2.748(5) .
O20 K2 2.761(4) 6_557
O20 K5 2.770(5) .
O21 B9 1.366(8) 5_666
O21 B6 1.487(7) .
O22 B9 1.375(8) .
O22 K4 2.831(6) 6_557
O23 B1 1.426(7) .
O23 B5 1.433(7) .
O23 K5 3.052(5) .
O24 B8 1.356(7) .
O24 B4 1.482(7) .
O24 K3 2.739(4) .
O24 K2 2.850(4) 2_664
O25 B3 1.350(8) .
O25 B5 1.488(7) .
O26 B9 1.348(8) .
O26 B1 1.496(7) .
O26 K1 2.799(5) 4_456
O26 K5 3.300(6) .
O27 B3 1.360(8) .
O27 B2 1.485(7) .
O27 K1 2.733(4) .
O28 B8 1.362(8) 5_666
O28 B7 1.491(6) .
O28 K4 2.783(5) 3_656
O29 B6 1.427(7) .
O29 B4 1.431(7) .
O29 K3 3.366(5) .
O30 B2 1.434(7) .
O30 B7 1.443(7) 5_666
O30 K4 3.326(5) 7_565
B1 O2 1.468(7) 5_666
B1 K5 3.314(7) .
B1 K1 3.530(6) 4_456
B2 O10 1.521(7) 5_666
B2 K1 3.448(6) .
B3 K1 3.581(7) .
B4 O15 1.476(7) 5_666
B4 K2 3.468(6) 2_664
B5 O10 1.524(7) 5_666
B6 O14 1.523(7) 5_666
B7 O30 1.443(7) 5_666
B7 O12 1.506(7) 5_666
B7 K4 3.506(7) 3_656
B8 O28 1.362(8) 5_666
B8 K3 3.300(7) .
B9 O21 1.366(8) 5_666
B9 K1 3.487(7) 4_456
K1 O26 2.799(5) 4_556
K1 O4 2.903(5) 8_755
K1 O17 2.946(5) 7_566
K1 O1 3.027(5) 8_755
K1 O2 3.261(4) 8_755
K1 B9 3.487(7) 4_556
K1 B1 3.530(6) 4_556
K2 O20 2.761(4) 6_657
K2 O16 2.824(5) 8_765
K2 O24 2.850(4) 2_665
K2 O5W 2.995(12) 6_657
K2 O7W 3.02(3) .
K2 O6W 3.17(2) 2_665
K2 O15 3.196(4) 6_657
K2 B4 3.468(6) 2_665
K2 V3 3.631(2) 6_657
K2 K3 4.034(3) 2_665
K2 K4 4.432(4) 6_657
K3 O8A 2.82(3) .
K3 O11 2.811(4) 2_664
K3 O6W 2.82(3) .
K3 O4W 2.813(9) 4_556
K3 O18 2.936(5) 2_664
K3 O3W 3.017(9) 4_556
K3 O1 3.135(5) 2_664
K3 O4 3.389(6) 2_664
K4 O2W 2.456(11) .
K4 O28 2.783(5) 3_646
K4 O3W 2.827(10) .
K4 O22 2.831(6) 6_657
K4 O11W 2.94(3) 2_665
K4 O30 3.326(5) 7_566
K4 B7 3.506(7) 3_646
K4 K2 4.431(4) 6_557
K5 O5W 2.755(12) .
K5 O3W 2.755(11) .
K5 O4W 2.963(10) .
K5 O17 3.089(7) 4_456
K5 K3 3.863(5) 4_456
O3W K3 3.017(9) 4_456
O4W O8A 1.72(3) 4_456
O4W K3 2.813(9) 4_456
O6W K2 3.17(2) 2_664
O5W K2 2.995(12) 6_557
O12W O11W 1.10(3) 5_766
O11W O12W 1.10(3) 5_766
O11W K4 2.94(3) 2_664
O8A O4W 1.72(3) 4_556
O8C O8B 0.78(2) .
